data_7128434
loop_
_publ_author_name
'Xie, Yu-Yang'
'Wang, Yun-Peng'
'Zhao, Xiao-Jing'
'Wang, Ai-Fang'
'Chen, Zhi-Min'
'Tu, Yong-Qiang'

_publ_section_title
;
 Oxyallyl cation promoted dearomative semipinacol rearrangement: a facile
 stereodivergent synthesis of spiro-indolines with contiguous quaternary
 centers.
;
_journal_issue 54
_journal_name_full 'Chemical communications (Cambridge, England)'
_journal_page_first 6632
_journal_page_last 6635
_journal_paper_doi 10.1039/d1cc02033a
_journal_volume 57
_journal_year 2021
_chemical_formula_moiety 'C20 H22 F3 N O2'
_chemical_formula_sum 'C20 H22 F3 N O2'
_chemical_formula_weight 365.38
_space_group_crystal_system orthorhombic
_space_group_IT_number 61
_space_group_name_Hall '-P 2ac 2ab'
_space_group_name_H-M_alt 'P b c a'
_atom_sites_solution_hydrogens geom
_audit_creation_method SHELXL-2018/3
_audit_update_record
;
2020-12-14 deposited with the CCDC.	2021-06-04 downloaded from the CCDC.
;
_cell_angle_alpha 90
_cell_angle_beta 90
_cell_angle_gamma 90
_cell_formula_units_Z 8
_cell_length_a 10.432
_cell_length_b 10.4321(5)
_cell_length_c 32.8983(16)
_cell_measurement_reflns_used 9922
_cell_measurement_temperature 293(2)
_cell_measurement_theta_max 68.11
_cell_measurement_theta_min 5.02
_cell_volume 3580.2(2)
_computing_structure_refinement 'SHELXL-2018/3 (Sheldrick, 2018)'
_computing_structure_solution 'SHELXT 2014/5 (Sheldrick, 2014)'
_diffrn_ambient_temperature 293(2)
_diffrn_measured_fraction_theta_full 0.997
_diffrn_measured_fraction_theta_max 0.994
_diffrn_measurement_device_type 'Bruker D8 venture'
_diffrn_measurement_method '\f and \w scans'
_diffrn_radiation_type CuK\a
_diffrn_radiation_wavelength 1.54178
_diffrn_reflns_av_R_equivalents 0.0460
_diffrn_reflns_av_unetI/netI 0.0220
_diffrn_reflns_Laue_measured_fraction_full 0.997
_diffrn_reflns_Laue_measured_fraction_max 0.994
_diffrn_reflns_limit_h_max 11
_diffrn_reflns_limit_h_min -12
_diffrn_reflns_limit_k_max 12
_diffrn_reflns_limit_k_min -12
_diffrn_reflns_limit_l_max 39
_diffrn_reflns_limit_l_min -39
_diffrn_reflns_number 26856
_diffrn_reflns_point_group_measured_fraction_full 0.997
_diffrn_reflns_point_group_measured_fraction_max 0.994
_diffrn_reflns_theta_full 67.679
_diffrn_reflns_theta_max 68.348
_diffrn_reflns_theta_min 2.686
_exptl_absorpt_coefficient_mu 0.913
_exptl_crystal_colour coulorless
_exptl_crystal_density_diffrn 1.356
_exptl_crystal_description block
_exptl_crystal_F_000 1536
_exptl_crystal_size_max 0.180
_exptl_crystal_size_mid 0.160
_exptl_crystal_size_min 0.150
_exptl_transmission_factor_max 0.7531
_exptl_transmission_factor_min 0.6447
_refine_diff_density_max 0.875
_refine_diff_density_min -0.416
_refine_diff_density_rms 0.050
_refine_ls_extinction_method none
_refine_ls_goodness_of_fit_ref 1.065
_refine_ls_hydrogen_treatment constr
_refine_ls_matrix_type full
_refine_ls_number_parameters 237
_refine_ls_number_reflns 3276
_refine_ls_number_restraints 0
_refine_ls_restrained_S_all 1.065
_refine_ls_R_factor_all 0.0753
_refine_ls_R_factor_gt 0.0663
_refine_ls_shift/su_max 0.001
_refine_ls_shift/su_mean 0.000
_refine_ls_structure_factor_coef Fsqd
_refine_ls_weighting_details 'w=1/[\s^2^(Fo^2^)+(0.1157P)^2^+1.9015P] where P=(Fo^2^+2Fc^2^)/3'
_refine_ls_weighting_scheme calc
_refine_ls_wR_factor_gt 0.1961
_refine_ls_wR_factor_ref 0.2081
_reflns_Friedel_coverage 0.000
_reflns_number_gt 2739
_reflns_number_total 3276
_reflns_threshold_expression 'I > 2\s(I)'
_cod_data_source_file d1cc02033a2.cif
_cod_data_source_block ba_a
_cod_depositor_comments 'Adding full bibliography for 7128433--7128435.cif.'
_cod_database_code 7128434
_shelx_shelxl_version_number 2018/3
_shelx_space_group_comment
;
The symmetry employed for this shelxl refinement is uniquely defined
by the following loop, which should always be used as a source of
symmetry information in preference to the above space-group names.
They are only intended as comments.
;
_shelx_estimated_absorpt_t_min 0.853
_shelx_estimated_absorpt_t_max 0.875

loop_
_space_group_symop_operation_xyz
'x, y, z'
'-x+1/2, -y, z+1/2'
'x+1/2, -y+1/2, -z'
'-x, y+1/2, -z+1/2'
'-x, -y, -z'
'x-1/2, y, -z-1/2'
'-x-1/2, y-1/2, z'
'x, -y-1/2, z-1/2'

loop_
_atom_site_label
_atom_site_type_symbol
_atom_site_fract_x
_atom_site_fract_y
_atom_site_fract_z
_atom_site_U_iso_or_equiv
_atom_site_adp_type
_atom_site_occupancy
_atom_site_site_symmetry_order
_atom_site_calc_flag
_atom_site_refinement_flags_posn
_atom_site_refinement_flags_adp
_atom_site_refinement_flags_occupancy
_atom_site_disorder_assembly
_atom_site_disorder_group
F1 F 0.6889(3) 0.4832(5) 0.52743(8) 0.191(2) Uani 1 1 d . . . . .
F2 F 0.7685(4) 0.3123(3) 0.51707(11) 0.198(2) Uani 1 1 d . . . . .
F3 F 0.8553(3) 0.4717(4) 0.49465(7) 0.1497(13) Uani 1 1 d . . . . .
O1 O 0.31139(16) 0.57824(18) 0.31427(6) 0.0628(5) Uani 1 1 d . . . . .
O2 O 0.5045(2) 0.7982(2) 0.30911(6) 0.0764(6) Uani 1 1 d . . . . .
N1 N 0.4609(2) 0.39370(19) 0.35563(6) 0.0524(5) Uani 1 1 d . . . . .
C1 C 0.7439(3) 0.4209(4) 0.49958(9) 0.0754(9) Uani 1 1 d . . . . .
C2 C 0.6689(3) 0.4071(3) 0.46172(8) 0.0583(6) Uani 1 1 d . . . . .
C3 C 0.5866(3) 0.3043(3) 0.45673(8) 0.0631(7) Uani 1 1 d . . . . .
H3 H 0.579821 0.243223 0.477203 0.076 Uiso 1 1 calc R U . . .
C4 C 0.5140(3) 0.2909(2) 0.42173(8) 0.0585(7) Uani 1 1 d . . . . .
H4 H 0.460299 0.220678 0.418197 0.070 Uiso 1 1 calc R U . . .
C5 C 0.5236(2) 0.3850(2) 0.39208(7) 0.0476(5) Uani 1 1 d . . . . .
C6 C 0.6041(2) 0.4910(2) 0.39730(7) 0.0448(5) Uani 1 1 d . . . . .
C7 C 0.6780(2) 0.5020(2) 0.43163(7) 0.0527(6) Uani 1 1 d . . . . .
H7 H 0.733103 0.571310 0.434903 0.063 Uiso 1 1 calc R U . . .
C8 C 0.5885(2) 0.5832(2) 0.36161(6) 0.0420(5) Uani 1 1 d . . . . .
C9 C 0.5220(2) 0.4900(2) 0.32928(7) 0.0425(5) Uani 1 1 d . . . . .
C10 C 0.3892(3) 0.2866(3) 0.33890(10) 0.0677(8) Uani 1 1 d . . . . .
H10A H 0.338870 0.315541 0.316262 0.102 Uiso 1 1 calc R U . . .
H10B H 0.333637 0.252025 0.359416 0.102 Uiso 1 1 calc R U . . .
H10C H 0.447745 0.221409 0.329968 0.102 Uiso 1 1 calc R U . . .
C11 C 0.6132(2) 0.4324(3) 0.29732(8) 0.0599(7) Uani 1 1 d . . . . .
H11A H 0.700565 0.430607 0.307438 0.072 Uiso 1 1 calc R U . . .
H11B H 0.587586 0.345710 0.290376 0.072 Uiso 1 1 calc R U . . .
C12 C 0.6024(3) 0.5206(3) 0.26039(9) 0.0737(8) Uani 1 1 d . . . . .
H12A H 0.654768 0.596674 0.263834 0.088 Uiso 1 1 calc R U . . .
H12B H 0.628577 0.476679 0.235770 0.088 Uiso 1 1 calc R U . . .
C13 C 0.4618(3) 0.5547(3) 0.25891(8) 0.0698(8) Uani 1 1 d . . . . .
H13A H 0.449832 0.639601 0.247468 0.084 Uiso 1 1 calc R U . . .
H13B H 0.414855 0.493362 0.242511 0.084 Uiso 1 1 calc R U . . .
C14 C 0.4169(2) 0.5509(2) 0.30209(7) 0.0492(6) Uani 1 1 d . . . . .
C15 C 0.7179(2) 0.6397(3) 0.34863(8) 0.0571(6) Uani 1 1 d . . . . .
H15A H 0.707596 0.686056 0.323635 0.086 Uiso 1 1 calc R U . . .
H15B H 0.778673 0.571661 0.344775 0.086 Uiso 1 1 calc R U . . .
H15C H 0.748497 0.696802 0.369362 0.086 Uiso 1 1 calc R U . . .
C16 C 0.4955(2) 0.6916(2) 0.37487(7) 0.0470(6) Uani 1 1 d . . . . .
H16 H 0.410122 0.653034 0.377111 0.056 Uiso 1 1 calc R U . . .
C17 C 0.4839(2) 0.8038(2) 0.34516(8) 0.0563(6) Uani 1 1 d . . . . .
C18 C 0.4482(4) 0.9229(3) 0.36813(11) 0.0769(9) Uani 1 1 d . . . . .
H18A H 0.367532 0.957359 0.358313 0.092 Uiso 1 1 calc R U . . .
H18B H 0.514010 0.987960 0.365268 0.092 Uiso 1 1 calc R U . . .
C19 C 0.4362(4) 0.8804(3) 0.41228(10) 0.0818(9) Uani 1 1 d . . . . .
H19A H 0.348009 0.859587 0.418887 0.098 Uiso 1 1 calc R U . . .
H19B H 0.465923 0.946973 0.430568 0.098 Uiso 1 1 calc R U . . .
C20 C 0.5215(3) 0.7613(3) 0.41519(9) 0.0682(8) Uani 1 1 d . . . . .
H20A H 0.497709 0.708524 0.438252 0.082 Uiso 1 1 calc R U . . .
H20B H 0.611189 0.784856 0.417601 0.082 Uiso 1 1 calc R U . . .

loop_
_atom_site_aniso_label
_atom_site_aniso_U_11
_atom_site_aniso_U_22
_atom_site_aniso_U_33
_atom_site_aniso_U_23
_atom_site_aniso_U_13
_atom_site_aniso_U_12
F1 0.142(2) 0.343(6) 0.0886(17) -0.093(3) -0.0316(16) 0.069(3)
F2 0.269(4) 0.152(3) 0.174(3) 0.073(2) -0.139(3) -0.018(3)
F3 0.1017(17) 0.270(4) 0.0775(14) 0.0274(18) -0.0317(12) -0.058(2)
O1 0.0445(9) 0.0668(12) 0.0771(12) -0.0148(9) -0.0098(8) 0.0089(8)
O2 0.0993(16) 0.0655(13) 0.0644(13) 0.0195(10) -0.0033(10) 0.0087(11)
N1 0.0565(12) 0.0436(10) 0.0570(12) 0.0015(9) -0.0036(9) -0.0141(9)
C1 0.0783(19) 0.096(2) 0.0525(15) 0.0166(15) -0.0064(14) 0.0080(17)
C2 0.0595(15) 0.0625(15) 0.0530(14) 0.0096(11) -0.0004(11) 0.0100(12)
C3 0.0739(17) 0.0568(15) 0.0586(15) 0.0179(12) 0.0088(13) 0.0082(13)
C4 0.0643(15) 0.0445(13) 0.0667(16) 0.0080(11) 0.0085(12) -0.0047(11)
C5 0.0472(12) 0.0406(12) 0.0549(13) 0.0030(10) 0.0042(10) 0.0006(9)
C6 0.0458(12) 0.0410(11) 0.0476(12) 0.0031(9) -0.0001(9) -0.0003(9)
C7 0.0542(14) 0.0504(13) 0.0535(13) 0.0053(10) -0.0068(10) -0.0002(10)
C8 0.0416(11) 0.0392(11) 0.0453(11) 0.0038(9) -0.0018(9) -0.0036(9)
C9 0.0408(11) 0.0392(11) 0.0476(12) -0.0008(9) 0.0012(9) -0.0011(8)
C10 0.0711(17) 0.0499(15) 0.0821(19) -0.0058(13) -0.0074(14) -0.0184(13)
C11 0.0496(13) 0.0625(16) 0.0674(16) -0.0121(12) 0.0064(11) 0.0063(11)
C12 0.0713(18) 0.094(2) 0.0553(15) -0.0082(14) 0.0156(13) -0.0090(16)
C13 0.082(2) 0.0783(19) 0.0492(14) -0.0004(13) -0.0074(13) 0.0061(15)
C14 0.0485(13) 0.0459(12) 0.0532(13) -0.0086(10) -0.0061(10) -0.0001(10)
C15 0.0475(13) 0.0584(14) 0.0655(15) 0.0098(12) -0.0038(11) -0.0127(11)
C16 0.0530(13) 0.0383(12) 0.0497(12) -0.0016(9) -0.0048(10) -0.0022(9)
C17 0.0589(14) 0.0450(13) 0.0651(16) 0.0069(11) -0.0108(12) -0.0012(11)
C18 0.085(2) 0.0430(14) 0.103(2) -0.0020(14) -0.0117(18) 0.0040(13)
C19 0.103(2) 0.0583(17) 0.084(2) -0.0227(15) -0.0103(18) 0.0128(17)
C20 0.091(2) 0.0542(15) 0.0592(16) -0.0127(12) -0.0114(14) 0.0041(14)

loop_
_atom_type_symbol
_atom_type_description
_atom_type_scat_dispersion_real
_atom_type_scat_dispersion_imag
_atom_type_scat_source
C C 0.0181 0.0091 'International Tables Vol C Tables 4.2.6.8 and 6.1.1.4'
H H 0.0000 0.0000 'International Tables Vol C Tables 4.2.6.8 and 6.1.1.4'
F F 0.0727 0.0534 'International Tables Vol C Tables 4.2.6.8 and 6.1.1.4'
N N 0.0311 0.0180 'International Tables Vol C Tables 4.2.6.8 and 6.1.1.4'
O O 0.0492 0.0322 'International Tables Vol C Tables 4.2.6.8 and 6.1.1.4'

loop_
_geom_angle_atom_site_label_1
_geom_angle_atom_site_label_2
_geom_angle_atom_site_label_3
_geom_angle
_geom_angle_site_symmetry_1
_geom_angle_site_symmetry_3
_geom_angle_publ_flag
C5 N1 C10 121.8(2) . . ?
C5 N1 C9 110.73(18) . . ?
C10 N1 C9 121.6(2) . . ?
F1 C1 F3 106.9(4) . . ?
F1 C1 F2 102.6(4) . . ?
F3 C1 F2 103.7(4) . . ?
F1 C1 C2 114.9(3) . . ?
F3 C1 C2 114.3(2) . . ?
F2 C1 C2 113.2(3) . . ?
C3 C2 C7 120.3(2) . . ?
C3 C2 C1 120.3(3) . . ?
C7 C2 C1 119.3(3) . . ?
C2 C3 C4 121.1(2) . . ?
C2 C3 H3 119.5 . . ?
C4 C3 H3 119.5 . . ?
C3 C4 C5 118.3(2) . . ?
C3 C4 H4 120.9 . . ?
C5 C4 H4 120.9 . . ?
N1 C5 C4 128.9(2) . . ?
N1 C5 C6 110.0(2) . . ?
C4 C5 C6 121.1(2) . . ?
C7 C6 C5 120.3(2) . . ?
C7 C6 C8 129.8(2) . . ?
C5 C6 C8 109.82(19) . . ?
C6 C7 C2 118.9(2) . . ?
C6 C7 H7 120.5 . . ?
C2 C7 H7 120.5 . . ?
C6 C8 C15 111.25(18) . . ?
C6 C8 C16 108.02(17) . . ?
C15 C8 C16 110.37(19) . . ?
C6 C8 C9 100.08(16) . . ?
C15 C8 C9 115.52(18) . . ?
C16 C8 C9 110.99(17) . . ?
N1 C9 C11 113.79(19) . . ?
N1 C9 C14 108.27(18) . . ?
C11 C9 C14 101.72(18) . . ?
N1 C9 C8 102.19(16) . . ?
C11 C9 C8 114.99(18) . . ?
C14 C9 C8 116.17(17) . . ?
N1 C10 H10A 109.5 . . ?
N1 C10 H10B 109.5 . . ?
H10A C10 H10B 109.5 . . ?
N1 C10 H10C 109.5 . . ?
H10A C10 H10C 109.5 . . ?
H10B C10 H10C 109.5 . . ?
C12 C11 C9 105.2(2) . . ?
C12 C11 H11A 110.7 . . ?
C9 C11 H11A 110.7 . . ?
C12 C11 H11B 110.7 . . ?
C9 C11 H11B 110.7 . . ?
H11A C11 H11B 108.8 . . ?
C13 C12 C11 103.9(2) . . ?
C13 C12 H12A 111.0 . . ?
C11 C12 H12A 111.0 . . ?
C13 C12 H12B 111.0 . . ?
C11 C12 H12B 111.0 . . ?
H12A C12 H12B 109.0 . . ?
C14 C13 C12 105.5(2) . . ?
C14 C13 H13A 110.6 . . ?
C12 C13 H13A 110.6 . . ?
C14 C13 H13B 110.6 . . ?
C12 C13 H13B 110.6 . . ?
H13A C13 H13B 108.8 . . ?
O1 C14 C13 126.5(2) . . ?
O1 C14 C9 123.4(2) . . ?
C13 C14 C9 109.7(2) . . ?
C8 C15 H15A 109.5 . . ?
C8 C15 H15B 109.5 . . ?
H15A C15 H15B 109.5 . . ?
C8 C15 H15C 109.5 . . ?
H15A C15 H15C 109.5 . . ?
H15B C15 H15C 109.5 . . ?
C17 C16 C20 101.7(2) . . ?
C17 C16 C8 115.3(2) . . ?
C20 C16 C8 118.5(2) . . ?
C17 C16 H16 106.9 . . ?
C20 C16 H16 106.9 . . ?
C8 C16 H16 106.9 . . ?
O2 C17 C18 125.4(2) . . ?
O2 C17 C16 125.2(2) . . ?
C18 C17 C16 109.4(2) . . ?
C17 C18 C19 105.0(2) . . ?
C17 C18 H18A 110.7 . . ?
C19 C18 H18A 110.7 . . ?
C17 C18 H18B 110.7 . . ?
C19 C18 H18B 110.7 . . ?
H18A C18 H18B 108.8 . . ?
C18 C19 C20 104.4(3) . . ?
C18 C19 H19A 110.9 . . ?
C20 C19 H19A 110.9 . . ?
C18 C19 H19B 110.9 . . ?
C20 C19 H19B 110.9 . . ?
H19A C19 H19B 108.9 . . ?
C19 C20 C16 103.1(2) . . ?
C19 C20 H20A 111.1 . . ?
C16 C20 H20A 111.1 . . ?
C19 C20 H20B 111.1 . . ?
C16 C20 H20B 111.1 . . ?
H20A C20 H20B 109.1 . . ?

loop_
_geom_bond_atom_site_label_1
_geom_bond_atom_site_label_2
_geom_bond_distance
_geom_bond_site_symmetry_2
_geom_bond_publ_flag
F1 C1 1.261(4) . ?
F2 C1 1.297(4) . ?
F3 C1 1.287(4) . ?
O1 C14 1.205(3) . ?
O2 C17 1.207(3) . ?
N1 C5 1.369(3) . ?
N1 C10 1.453(3) . ?
N1 C9 1.472(3) . ?
C1 C2 1.478(4) . ?
C2 C3 1.384(4) . ?
C2 C7 1.404(4) . ?
C3 C4 1.385(4) . ?
C3 H3 0.9300 . ?
C4 C5 1.387(3) . ?
C4 H4 0.9300 . ?
C5 C6 1.399(3) . ?
C6 C7 1.372(3) . ?
C6 C8 1.527(3) . ?
C7 H7 0.9300 . ?
C8 C15 1.534(3) . ?
C8 C16 1.553(3) . ?
C8 C9 1.599(3) . ?
C9 C11 1.541(3) . ?
C9 C14 1.551(3) . ?
C10 H10A 0.9600 . ?
C10 H10B 0.9600 . ?
C10 H10C 0.9600 . ?
C11 C12 1.529(4) . ?
C11 H11A 0.9700 . ?
C11 H11B 0.9700 . ?
C12 C13 1.510(4) . ?
C12 H12A 0.9700 . ?
C12 H12B 0.9700 . ?
C13 C14 1.496(4) . ?
C13 H13A 0.9700 . ?
C13 H13B 0.9700 . ?
C15 H15A 0.9600 . ?
C15 H15B 0.9600 . ?
C15 H15C 0.9600 . ?
C16 C17 1.530(3) . ?
C16 C20 1.537(3) . ?
C16 H16 0.9800 . ?
C17 C18 1.501(4) . ?
C18 C19 1.524(5) . ?
C18 H18A 0.9700 . ?
C18 H18B 0.9700 . ?
C19 C20 1.531(4) . ?
C19 H19A 0.9700 . ?
C19 H19B 0.9700 . ?
C20 H20A 0.9700 . ?
C20 H20B 0.9700 . ?

loop_
_geom_torsion_atom_site_label_1
_geom_torsion_atom_site_label_2
_geom_torsion_atom_site_label_3
_geom_torsion_atom_site_label_4
_geom_torsion
_geom_torsion_site_symmetry_1
_geom_torsion_site_symmetry_2
_geom_torsion_site_symmetry_3
_geom_torsion_site_symmetry_4
_geom_torsion_publ_flag
F1 C1 C2 C3 -89.3(4) . . . . ?
F3 C1 C2 C3 146.5(3) . . . . ?
F2 C1 C2 C3 28.1(5) . . . . ?
F1 C1 C2 C7 88.1(4) . . . . ?
F3 C1 C2 C7 -36.1(5) . . . . ?
F2 C1 C2 C7 -154.5(4) . . . . ?
C7 C2 C3 C4 1.6(4) . . . . ?
C1 C2 C3 C4 179.0(3) . . . . ?
C2 C3 C4 C5 -1.5(4) . . . . ?
C10 N1 C5 C4 -12.4(4) . . . . ?
C9 N1 C5 C4 -165.9(2) . . . . ?
C10 N1 C5 C6 168.6(2) . . . . ?
C9 N1 C5 C6 15.2(3) . . . . ?
C3 C4 C5 N1 -179.0(2) . . . . ?
C3 C4 C5 C6 -0.1(4) . . . . ?
N1 C5 C6 C7 -179.3(2) . . . . ?
C4 C5 C6 C7 1.7(4) . . . . ?
N1 C5 C6 C8 3.1(3) . . . . ?
C4 C5 C6 C8 -175.9(2) . . . . ?
C5 C6 C7 C2 -1.5(4) . . . . ?
C8 C6 C7 C2 175.5(2) . . . . ?
C3 C2 C7 C6 -0.1(4) . . . . ?
C1 C2 C7 C6 -177.4(3) . . . . ?
C7 C6 C8 C15 42.3(3) . . . . ?
C5 C6 C8 C15 -140.4(2) . . . . ?
C7 C6 C8 C16 -79.0(3) . . . . ?
C5 C6 C8 C16 98.3(2) . . . . ?
C7 C6 C8 C9 164.9(2) . . . . ?
C5 C6 C8 C9 -17.8(2) . . . . ?
C5 N1 C9 C11 99.0(2) . . . . ?
C10 N1 C9 C11 -54.5(3) . . . . ?
C5 N1 C9 C14 -148.72(19) . . . . ?
C10 N1 C9 C14 57.8(3) . . . . ?
C5 N1 C9 C8 -25.6(2) . . . . ?
C10 N1 C9 C8 -179.1(2) . . . . ?
C6 C8 C9 N1 24.8(2) . . . . ?
C15 C8 C9 N1 144.32(19) . . . . ?
C16 C8 C9 N1 -89.1(2) . . . . ?
C6 C8 C9 C11 -99.0(2) . . . . ?
C15 C8 C9 C11 20.5(3) . . . . ?
C16 C8 C9 C11 147.1(2) . . . . ?
C6 C8 C9 C14 142.40(19) . . . . ?
C15 C8 C9 C14 -98.1(2) . . . . ?
C16 C8 C9 C14 28.5(2) . . . . ?
N1 C9 C11 C12 147.1(2) . . . . ?
C14 C9 C11 C12 30.9(2) . . . . ?
C8 C9 C11 C12 -95.5(2) . . . . ?
C9 C11 C12 C13 -38.5(3) . . . . ?
C11 C12 C13 C14 29.9(3) . . . . ?
C12 C13 C14 O1 176.3(3) . . . . ?
C12 C13 C14 C9 -10.6(3) . . . . ?
N1 C9 C14 O1 40.6(3) . . . . ?
C11 C9 C14 O1 160.7(2) . . . . ?
C8 C9 C14 O1 -73.6(3) . . . . ?
N1 C9 C14 C13 -132.8(2) . . . . ?
C11 C9 C14 C13 -12.6(3) . . . . ?
C8 C9 C14 C13 113.0(2) . . . . ?
C6 C8 C16 C17 171.25(19) . . . . ?
C15 C8 C16 C17 49.4(3) . . . . ?
C9 C8 C16 C17 -80.0(2) . . . . ?
C6 C8 C16 C20 50.5(3) . . . . ?
C15 C8 C16 C20 -71.4(3) . . . . ?
C9 C8 C16 C20 159.2(2) . . . . ?
C20 C16 C17 O2 154.6(3) . . . . ?
C8 C16 C17 O2 25.0(4) . . . . ?
C20 C16 C17 C18 -23.1(3) . . . . ?
C8 C16 C17 C18 -152.7(2) . . . . ?
O2 C17 C18 C19 -178.6(3) . . . . ?
C16 C17 C18 C19 -0.9(3) . . . . ?
C17 C18 C19 C20 24.9(3) . . . . ?
C18 C19 C20 C16 -39.6(3) . . . . ?
C17 C16 C20 C19 37.9(3) . . . . ?
C8 C16 C20 C19 165.4(2) . . . . ?
